data_7061473
loop_
_publ_author_name
'Shao, Ying'
'Tian, Shijie'
'Zhu, Jie'
'Tang, Shengbiao'
'Sun, Jiangtao'

_publ_section_title
;
 Diastereoselective formation of \b-lactams via a three-component reaction
;
_journal_issue 21
_journal_name_full 'New Journal of Chemistry'
_journal_page_first 9989
_journal_page_last 9993
_journal_paper_doi 10.1039/D2NJ01129H
_journal_volume 46
_journal_year 2022
_chemical_formula_moiety 'C25 H20 Cl N O3'
_chemical_formula_sum 'C25 H20 Cl N O3'
_chemical_formula_weight 417.87
_space_group_crystal_system monoclinic
_space_group_IT_number 14
_space_group_name_Hall '-P 2ybc'
_space_group_name_H-M_alt 'P 1 21/c 1'
_atom_sites_solution_hydrogens geom
_atom_sites_solution_primary dual
_audit_creation_date 2020-10-18
_audit_creation_method
;
Olex2 1.3
(compiled 2020.07.31 svn.rc2a77460 for OlexSys, GUI svn.r6145)
;
_audit_update_record
;
2022-02-16 deposited with the CCDC.	2022-05-02 downloaded from the CCDC.
;
_cell_angle_alpha 90
_cell_angle_beta 110.918(2)
_cell_angle_gamma 90
_cell_formula_units_Z 8
_cell_length_a 19.1104(10)
_cell_length_b 16.7231(10)
_cell_length_c 13.9585(9)
_cell_measurement_reflns_used 9981
_cell_measurement_temperature 196.15
_cell_measurement_theta_max 27.460
_cell_measurement_theta_min 2.549
_cell_volume 4166.9(4)
_computing_cell_refinement 'SAINT V8.40A (Bruker, 2019)'
_computing_data_reduction 'SAINT V8.40A (Bruker, 2019)'
_computing_molecular_graphics 'Olex2 1.3 (Dolomanov et al., 2009)'
_computing_publication_material 'Olex2 1.3 (Dolomanov et al., 2009)'
_computing_structure_refinement 'SHELXL 2018/3 (Sheldrick, 2015)'
_computing_structure_solution 'SHELXT 2014/5 (Sheldrick, 2014)'
_diffrn_ambient_temperature 196.15
_diffrn_measured_fraction_theta_full 0.998
_diffrn_measured_fraction_theta_max 0.997
_diffrn_measurement_device_type 'Bruker D8 VENTURE'
_diffrn_measurement_method '\f and \w scans'
_diffrn_radiation_type MoK\a
_diffrn_radiation_wavelength 0.71073
_diffrn_reflns_av_R_equivalents 0.0795
_diffrn_reflns_av_unetI/netI 0.0712
_diffrn_reflns_Laue_measured_fraction_full 0.998
_diffrn_reflns_Laue_measured_fraction_max 0.997
_diffrn_reflns_limit_h_max 24
_diffrn_reflns_limit_h_min -24
_diffrn_reflns_limit_k_max 21
_diffrn_reflns_limit_k_min -21
_diffrn_reflns_limit_l_max 18
_diffrn_reflns_limit_l_min -13
_diffrn_reflns_number 35429
_diffrn_reflns_point_group_measured_fraction_full 0.998
_diffrn_reflns_point_group_measured_fraction_max 0.997
_diffrn_reflns_theta_full 25.242
_diffrn_reflns_theta_max 27.496
_diffrn_reflns_theta_min 1.981
_diffrn_source_current 40.0
_diffrn_source_power 2.0
_diffrn_source_voltage 50.0
_diffrn_standards_number 0
_exptl_absorpt_coefficient_mu 0.210
_exptl_absorpt_correction_T_max 0.7456
_exptl_absorpt_correction_T_min 0.6461
_exptl_absorpt_correction_type multi-scan
_exptl_absorpt_process_details
;
SADABS-2016/2 (Bruker,2016/2) was used for absorption correction.
wR2(int) was 0.1367 before and 0.0867 after correction.
The Ratio of minimum to maximum transmission is 0.8666.
The \l/2 correction factor is Not present.
;
_exptl_crystal_colour colourless
_exptl_crystal_colour_primary colourless
_exptl_crystal_density_diffrn 1.332
_exptl_crystal_description block
_exptl_crystal_F_000 1744
_exptl_crystal_size_max 0.12
_exptl_crystal_size_mid 0.1
_exptl_crystal_size_min 0.1
_refine_diff_density_max 0.368
_refine_diff_density_min -0.345
_refine_diff_density_rms 0.056
_refine_ls_extinction_method none
_refine_ls_goodness_of_fit_ref 1.076
_refine_ls_hydrogen_treatment constr
_refine_ls_matrix_type full
_refine_ls_number_parameters 543
_refine_ls_number_reflns 9535
_refine_ls_number_restraints 0
_refine_ls_restrained_S_all 1.076
_refine_ls_R_factor_all 0.0895
_refine_ls_R_factor_gt 0.0640
_refine_ls_shift/su_max 0.001
_refine_ls_shift/su_mean 0.000
_refine_ls_structure_factor_coef Fsqd
_refine_ls_weighting_details 'w=1/[\s^2^(Fo^2^)+(0.0383P)^2^+2.9678P] where P=(Fo^2^+2Fc^2^)/3'
_refine_ls_weighting_scheme calc
_refine_ls_wR_factor_gt 0.1322
_refine_ls_wR_factor_ref 0.1442
_reflns_Friedel_coverage 0.000
_reflns_number_gt 7205
_reflns_number_total 9535
_reflns_threshold_expression 'I > 2\s(I)'
_cod_data_source_file d2nj01129h2.cif
_cod_data_source_block c
_cod_depositor_comments 'Adding full bibliography for 7061473--7061474.cif.'
_cod_database_code 7061473
_shelx_shelxl_version_number 2018/3
_shelx_space_group_comment
;
The symmetry employed for this shelxl refinement is uniquely defined
by the following loop, which should always be used as a source of
symmetry information in preference to the above space-group names.
They are only intended as comments.
;
_shelx_estimated_absorpt_t_max 0.979
_shelx_estimated_absorpt_t_min 0.975
_olex2_refinement_description
;
1. Fixed Uiso
 At 1.2 times of:
  All C(H) groups
 At 1.5 times of:
  All C(H,H,H) groups
2.a Ternary CH refined with riding coordinates:
 C16(H16), C33(H33)
2.b Aromatic/amide H refined with riding coordinates:
 C1(H1), C2(H2), C3(H3), C4(H4), C5(H5), C10(H10), C11(H11), C12(H12),
 C13(H13), C14(H14), C17(H17), C20(H20), C21(H21), C22(H22), C23(H23), C24(H24),
  C26(H26), C27(H27), C28(H28), C29(H29), C30(H30), C36(H36), C37(H37),
 C38(H38), C39(H39), C40(H40), C42(H42), C44(H44), C45(H45), C46(H46), C47(H47),
  C48(H48)
2.c Idealised Me refined as rotating group:
 C25(H25A,H25B,H25C), C50(H50A,H50B,H50C)
;
_olex2_submission_special_instructions 'No special instructions were received'

loop_
_space_group_symop_operation_xyz
'x, y, z'
'-x, y+1/2, -z+1/2'
'-x, -y, -z'
'x, -y-1/2, z-1/2'

loop_
_atom_site_label
_atom_site_type_symbol
_atom_site_fract_x
_atom_site_fract_y
_atom_site_fract_z
_atom_site_U_iso_or_equiv
_atom_site_adp_type
_atom_site_occupancy
_atom_site_site_symmetry_order
_atom_site_calc_flag
_atom_site_refinement_flags_posn
_atom_site_refinement_flags_adp
_atom_site_refinement_flags_occupancy
_atom_site_disorder_assembly
_atom_site_disorder_group
Cl1 Cl 0.28426(4) 0.74465(5) 0.69367(6) 0.0474(2) Uani 1 1 d . . . . .
O1 O 0.44938(10) 0.54038(10) 0.89389(15) 0.0365(4) Uani 1 1 d . . . . .
O2 O 0.45305(9) 0.65710(10) 0.97394(13) 0.0285(4) Uani 1 1 d . . . . .
O3 O 0.54160(10) 0.83697(10) 0.89021(14) 0.0363(4) Uani 1 1 d . . . . .
N1 N 0.57793(10) 0.70808(11) 0.95874(15) 0.0229(4) Uani 1 1 d . . . . .
C1 C 0.64045(13) 0.78780(16) 1.1102(2) 0.0312(6) Uani 1 1 d . . . . .
H1 H 0.635324 0.833720 1.068143 0.037 Uiso 1 1 calc R U . . .
C2 C 0.67406(14) 0.79380(18) 1.2155(2) 0.0374(6) Uani 1 1 d . . . . .
H2 H 0.690802 0.844421 1.245980 0.045 Uiso 1 1 calc R U . . .
C3 C 0.68352(15) 0.7272(2) 1.2767(2) 0.0445(7) Uani 1 1 d . . . . .
H3 H 0.707671 0.731447 1.348916 0.053 Uiso 1 1 calc R U . . .
C4 C 0.65755(16) 0.65400(19) 1.2321(2) 0.0440(7) Uani 1 1 d . . . . .
H4 H 0.663768 0.608025 1.274293 0.053 Uiso 1 1 calc R U . . .
C5 C 0.62261(14) 0.64661(16) 1.1268(2) 0.0331(6) Uani 1 1 d . . . . .
H5 H 0.604764 0.596108 1.096894 0.040 Uiso 1 1 calc R U . . .
C6 C 0.61409(12) 0.71366(14) 1.06612(18) 0.0247(5) Uani 1 1 d . . . . .
C7 C 0.54163(12) 0.63925(13) 0.89375(17) 0.0206(5) Uani 1 1 d . . . . .
C8 C 0.47689(12) 0.60433(14) 0.92090(17) 0.0226(5) Uani 1 1 d . . . . .
C9 C 0.59252(12) 0.57711(13) 0.87456(17) 0.0221(5) Uani 1 1 d . . . . .
C10 C 0.66944(13) 0.57784(14) 0.92745(18) 0.0260(5) Uani 1 1 d . . . . .
H10 H 0.690891 0.616358 0.979768 0.031 Uiso 1 1 calc R U . . .
C11 C 0.71514(14) 0.52232(16) 0.9040(2) 0.0326(6) Uani 1 1 d . . . . .
H11 H 0.767654 0.522733 0.940721 0.039 Uiso 1 1 calc R U . . .
C12 C 0.68443(15) 0.46682(16) 0.8277(2) 0.0347(6) Uani 1 1 d . . . . .
H12 H 0.715799 0.429159 0.811603 0.042 Uiso 1 1 calc R U . . .
C13 C 0.60805(15) 0.46581(16) 0.7744(2) 0.0340(6) Uani 1 1 d . . . . .
H13 H 0.586975 0.427457 0.721778 0.041 Uiso 1 1 calc R U . . .
C14 C 0.56216(13) 0.52056(14) 0.79769(18) 0.0281(5) Uani 1 1 d . . . . .
H14 H 0.509660 0.519535 0.760983 0.034 Uiso 1 1 calc R U . . .
C15 C 0.54298(13) 0.76520(14) 0.88616(18) 0.0258(5) Uani 1 1 d . . . . .
C16 C 0.50980(12) 0.70254(13) 0.80350(17) 0.0226(5) Uani 1 1 d . . . . .
H16 H 0.540281 0.700091 0.758366 0.027 Uiso 1 1 calc R U . . .
C17 C 0.37943(13) 0.74486(15) 0.7620(2) 0.0302(5) Uani 1 1 d . . . . .
H17 H 0.398162 0.778985 0.820016 0.036 Uiso 1 1 calc R U . . .
C18 C 0.42779(12) 0.69980(14) 0.73769(17) 0.0239(5) Uani 1 1 d . . . . .
C19 C 0.40849(12) 0.64241(14) 0.65136(18) 0.0244(5) Uani 1 1 d . . . . .
C20 C 0.44536(14) 0.64529(15) 0.58186(19) 0.0303(5) Uani 1 1 d . . . . .
H20 H 0.479452 0.687646 0.586054 0.036 Uiso 1 1 calc R U . . .
C21 C 0.43338(15) 0.58767(17) 0.5067(2) 0.0384(6) Uani 1 1 d . . . . .
H21 H 0.458921 0.590738 0.459590 0.046 Uiso 1 1 calc R U . . .
C22 C 0.38408(16) 0.52550(17) 0.5002(2) 0.0404(7) Uani 1 1 d . . . . .
H22 H 0.376329 0.485274 0.449396 0.049 Uiso 1 1 calc R U . . .
C23 C 0.34644(15) 0.52218(16) 0.5675(2) 0.0394(6) Uani 1 1 d . . . . .
H23 H 0.312155 0.479830 0.562386 0.047 Uiso 1 1 calc R U . . .
C24 C 0.35789(13) 0.57977(16) 0.64254(19) 0.0315(6) Uani 1 1 d . . . . .
H24 H 0.331297 0.576871 0.688393 0.038 Uiso 1 1 calc R U . . .
C25 C 0.38692(15) 0.63341(17) 0.9952(2) 0.0405(7) Uani 1 1 d . . . . .
H25A H 0.343536 0.632088 0.930947 0.061 Uiso 1 1 calc R U . . .
H25B H 0.377798 0.671973 1.042253 0.061 Uiso 1 1 calc R U . . .
H25C H 0.394788 0.580170 1.026565 0.061 Uiso 1 1 calc R U . . .
Cl2 Cl 0.23184(3) 0.71862(4) 0.41900(6) 0.03892(17) Uani 1 1 d . . . . .
O4 O 0.06552(11) 0.95552(10) 0.45743(15) 0.0406(5) Uani 1 1 d . . . . .
O5 O 0.06510(9) 0.83997(10) 0.53762(13) 0.0279(4) Uani 1 1 d . . . . .
O6 O -0.02314(11) 0.65417(10) 0.37890(17) 0.0441(5) Uani 1 1 d . . . . .
N2 N -0.05873(10) 0.78539(11) 0.40181(15) 0.0232(4) Uani 1 1 d . . . . .
C26 C -0.04226(14) 0.96433(15) 0.2430(2) 0.0320(6) Uani 1 1 d . . . . .
H26 H 0.010381 0.966272 0.259010 0.038 Uiso 1 1 calc R U . . .
C27 C -0.08829(15) 1.01419(16) 0.1686(2) 0.0358(6) Uani 1 1 d . . . . .
H27 H -0.067257 1.049775 0.133166 0.043 Uiso 1 1 calc R U . . .
C28 C -0.16483(15) 1.01281(15) 0.1452(2) 0.0351(6) Uani 1 1 d . . . . .
H28 H -0.196507 1.046994 0.093508 0.042 Uiso 1 1 calc R U . . .
C29 C -0.19502(13) 0.96141(15) 0.19754(19) 0.0300(5) Uani 1 1 d . . . . .
H29 H -0.247555 0.961073 0.182754 0.036 Uiso 1 1 calc R U . . .
C30 C -0.14895(13) 0.91018(14) 0.27169(18) 0.0259(5) Uani 1 1 d . . . . .
H30 H -0.170230 0.874405 0.306614 0.031 Uiso 1 1 calc R U . . .
C31 C -0.07212(12) 0.91098(13) 0.29502(17) 0.0222(5) Uani 1 1 d . . . . .
C32 C -0.02159(12) 0.85193(13) 0.36881(18) 0.0217(5) Uani 1 1 d . . . . .
C33 C 0.01147(12) 0.78494(13) 0.31527(18) 0.0243(5) Uani 1 1 d . . . . .
H33 H -0.017669 0.784763 0.239844 0.029 Uiso 1 1 calc R U . . .
C34 C -0.02388(13) 0.72580(14) 0.3681(2) 0.0289(5) Uani 1 1 d . . . . .
C35 C -0.09610(12) 0.78428(14) 0.47286(18) 0.0251(5) Uani 1 1 d . . . . .
C36 C -0.10130(14) 0.85306(15) 0.5250(2) 0.0321(6) Uani 1 1 d . . . . .
H36 H -0.080111 0.901646 0.512767 0.039 Uiso 1 1 calc R U . . .
C37 C -0.13745(15) 0.85088(18) 0.5950(2) 0.0402(7) Uani 1 1 d . . . . .
H37 H -0.140189 0.897900 0.631697 0.048 Uiso 1 1 calc R U . . .
C38 C -0.16956(16) 0.7809(2) 0.6119(2) 0.0470(8) Uani 1 1 d . . . . .
H38 H -0.194882 0.779717 0.659389 0.056 Uiso 1 1 calc R U . . .
C39 C -0.16457(16) 0.7128(2) 0.5595(2) 0.0471(8) Uani 1 1 d . . . . .
H39 H -0.186691 0.664663 0.571182 0.057 Uiso 1 1 calc R U . . .
C40 C -0.12784(14) 0.71301(16) 0.4898(2) 0.0357(6) Uani 1 1 d . . . . .
H40 H -0.124378 0.665572 0.454293 0.043 Uiso 1 1 calc R U . . .
C41 C 0.09396(13) 0.78352(14) 0.33304(18) 0.0247(5) Uani 1 1 d . . . . .
C42 C 0.13731(13) 0.72997(15) 0.39656(19) 0.0286(5) Uani 1 1 d . . . . .
H42 H 0.115192 0.695655 0.432021 0.034 Uiso 1 1 calc R U . . .
C43 C 0.12014(13) 0.84441(14) 0.27581(19) 0.0268(5) Uani 1 1 d . . . . .
C44 C 0.17637(14) 0.89825(15) 0.3281(2) 0.0341(6) Uani 1 1 d . . . . .
H44 H 0.200377 0.893984 0.400409 0.041 Uiso 1 1 calc R U . . .
C45 C 0.19751(17) 0.95826(18) 0.2750(3) 0.0501(8) Uani 1 1 d . . . . .
H45 H 0.236010 0.994690 0.311248 0.060 Uiso 1 1 calc R U . . .
C46 C 0.1634(2) 0.9652(2) 0.1711(3) 0.0586(10) Uani 1 1 d . . . . .
H46 H 0.177886 1.006526 0.135367 0.070 Uiso 1 1 calc R U . . .
C47 C 0.1075(2) 0.9118(2) 0.1181(3) 0.0559(9) Uani 1 1 d . . . . .
H47 H 0.083775 0.916537 0.045805 0.067 Uiso 1 1 calc R U . . .
C48 C 0.08606(16) 0.85178(18) 0.1700(2) 0.0391(6) Uani 1 1 d . . . . .
H48 H 0.047816 0.815303 0.133129 0.047 Uiso 1 1 calc R U . . .
C49 C 0.04075(12) 0.89039(14) 0.45918(18) 0.0231(5) Uani 1 1 d . . . . .
C50 C 0.12305(15) 0.87087(18) 0.6278(2) 0.0440(7) Uani 1 1 d . . . . .
H50A H 0.168469 0.880804 0.612400 0.066 Uiso 1 1 calc R U . . .
H50B H 0.133962 0.831787 0.683558 0.066 Uiso 1 1 calc R U . . .
H50C H 0.106079 0.920992 0.648688 0.066 Uiso 1 1 calc R U . . .

loop_
_atom_site_aniso_label
_atom_site_aniso_U_11
_atom_site_aniso_U_22
_atom_site_aniso_U_33
_atom_site_aniso_U_23
_atom_site_aniso_U_13
_atom_site_aniso_U_12
Cl1 0.0299(3) 0.0605(5) 0.0496(4) 0.0022(4) 0.0117(3) 0.0183(3)
O1 0.0418(10) 0.0274(10) 0.0455(11) -0.0049(8) 0.0221(9) -0.0114(8)
O2 0.0290(8) 0.0288(9) 0.0321(9) -0.0008(7) 0.0161(7) -0.0003(7)
O3 0.0461(11) 0.0179(9) 0.0444(11) -0.0025(8) 0.0154(9) -0.0005(8)
N1 0.0262(9) 0.0183(9) 0.0232(10) -0.0022(8) 0.0076(8) -0.0034(7)
C1 0.0242(11) 0.0340(14) 0.0376(15) -0.0107(11) 0.0136(11) -0.0049(10)
C2 0.0264(12) 0.0507(17) 0.0352(15) -0.0214(13) 0.0110(11) -0.0098(12)
C3 0.0316(14) 0.074(2) 0.0264(14) -0.0128(15) 0.0080(11) -0.0004(14)
C4 0.0471(16) 0.0532(19) 0.0305(15) 0.0056(14) 0.0124(13) 0.0046(14)
C5 0.0355(13) 0.0322(14) 0.0298(14) -0.0019(11) 0.0095(11) -0.0019(11)
C6 0.0216(11) 0.0280(12) 0.0253(12) -0.0050(10) 0.0093(9) -0.0025(9)
C7 0.0214(10) 0.0184(11) 0.0200(11) -0.0022(9) 0.0050(9) -0.0018(9)
C8 0.0236(11) 0.0223(12) 0.0209(11) 0.0034(9) 0.0066(9) 0.0007(9)
C9 0.0241(11) 0.0206(11) 0.0206(11) 0.0020(9) 0.0069(9) 0.0013(9)
C10 0.0284(12) 0.0228(12) 0.0257(12) 0.0006(10) 0.0084(10) -0.0003(9)
C11 0.0243(12) 0.0352(14) 0.0393(15) 0.0046(12) 0.0127(11) 0.0025(10)
C12 0.0398(14) 0.0309(14) 0.0403(15) -0.0008(12) 0.0224(12) 0.0108(11)
C13 0.0419(15) 0.0301(14) 0.0286(13) -0.0079(11) 0.0109(11) 0.0040(11)
C14 0.0271(12) 0.0286(13) 0.0242(12) -0.0032(10) 0.0037(10) 0.0036(10)
C15 0.0280(12) 0.0238(12) 0.0282(13) 0.0012(10) 0.0129(10) -0.0005(9)
C16 0.0242(11) 0.0209(11) 0.0244(12) 0.0016(9) 0.0107(9) -0.0001(9)
C17 0.0289(12) 0.0315(13) 0.0293(13) 0.0028(11) 0.0094(11) 0.0050(10)
C18 0.0246(11) 0.0256(12) 0.0216(11) 0.0074(9) 0.0083(9) 0.0019(9)
C19 0.0224(11) 0.0267(12) 0.0221(12) 0.0053(10) 0.0056(9) 0.0030(9)
C20 0.0312(13) 0.0336(14) 0.0267(13) 0.0010(11) 0.0110(11) -0.0029(11)
C21 0.0425(15) 0.0464(17) 0.0281(14) -0.0040(12) 0.0149(12) -0.0020(13)
C22 0.0475(16) 0.0388(16) 0.0285(14) -0.0071(12) 0.0055(12) -0.0021(13)
C23 0.0403(15) 0.0331(15) 0.0360(15) 0.0031(12) 0.0027(12) -0.0103(12)
C24 0.0252(12) 0.0378(15) 0.0276(13) 0.0066(11) 0.0045(10) -0.0023(10)
C25 0.0362(14) 0.0456(17) 0.0507(18) 0.0032(14) 0.0289(14) 0.0014(12)
Cl2 0.0251(3) 0.0395(4) 0.0486(4) 0.0069(3) 0.0088(3) 0.0048(3)
O4 0.0486(11) 0.0251(10) 0.0420(11) -0.0005(8) 0.0086(9) -0.0141(8)
O5 0.0268(8) 0.0259(9) 0.0264(9) -0.0007(7) 0.0039(7) -0.0015(7)
O6 0.0437(11) 0.0175(9) 0.0770(15) -0.0001(9) 0.0289(11) -0.0011(8)
N2 0.0233(9) 0.0181(9) 0.0287(11) 0.0017(8) 0.0100(8) -0.0029(7)
C26 0.0294(13) 0.0299(14) 0.0398(15) 0.0053(11) 0.0159(11) 0.0007(10)
C27 0.0448(15) 0.0292(14) 0.0373(15) 0.0113(12) 0.0193(12) 0.0015(12)
C28 0.0446(15) 0.0278(14) 0.0266(13) 0.0044(11) 0.0050(11) 0.0054(11)
C29 0.0263(12) 0.0306(13) 0.0303(13) -0.0009(11) 0.0064(10) 0.0045(10)
C30 0.0285(12) 0.0248(12) 0.0250(12) 0.0010(10) 0.0101(10) 0.0015(10)
C31 0.0251(11) 0.0175(11) 0.0246(12) -0.0016(9) 0.0098(9) -0.0003(9)
C32 0.0219(10) 0.0178(11) 0.0282(12) 0.0023(9) 0.0124(9) -0.0013(9)
C33 0.0239(11) 0.0208(11) 0.0272(12) -0.0037(10) 0.0080(9) -0.0013(9)
C34 0.0227(11) 0.0214(12) 0.0388(15) -0.0049(11) 0.0064(10) -0.0021(9)
C35 0.0173(10) 0.0268(12) 0.0292(13) 0.0101(10) 0.0058(9) 0.0012(9)
C36 0.0309(13) 0.0306(14) 0.0391(15) 0.0072(11) 0.0175(12) 0.0027(11)
C37 0.0356(14) 0.0499(18) 0.0391(16) 0.0075(13) 0.0180(13) 0.0102(13)
C38 0.0357(15) 0.074(2) 0.0358(16) 0.0204(16) 0.0180(13) 0.0051(15)
C39 0.0397(15) 0.057(2) 0.0443(17) 0.0236(15) 0.0139(14) -0.0114(14)
C40 0.0307(13) 0.0340(14) 0.0386(15) 0.0095(12) 0.0075(11) -0.0064(11)
C41 0.0255(11) 0.0241(12) 0.0230(12) -0.0067(10) 0.0068(9) -0.0012(9)
C42 0.0262(12) 0.0309(13) 0.0300(13) -0.0010(11) 0.0115(10) -0.0014(10)
C43 0.0281(12) 0.0265(12) 0.0307(13) 0.0001(10) 0.0164(10) 0.0053(10)
C44 0.0310(13) 0.0311(14) 0.0445(16) 0.0005(12) 0.0186(12) 0.0020(11)
C45 0.0502(18) 0.0342(16) 0.079(3) 0.0060(16) 0.0392(18) -0.0030(14)
C46 0.073(2) 0.047(2) 0.078(3) 0.0221(18) 0.055(2) 0.0096(18)
C47 0.076(2) 0.061(2) 0.0434(18) 0.0195(16) 0.0366(18) 0.0188(19)
C48 0.0453(16) 0.0440(16) 0.0318(15) 0.0032(12) 0.0185(13) 0.0050(13)
C49 0.0237(11) 0.0224(12) 0.0268(12) -0.0007(10) 0.0132(10) 0.0012(9)
C50 0.0381(15) 0.0453(17) 0.0354(16) -0.0042(13) -0.0029(13) -0.0042(13)

loop_
_atom_type_symbol
_atom_type_description
_atom_type_scat_dispersion_real
_atom_type_scat_dispersion_imag
_atom_type_scat_source
C C 0.0033 0.0016 'International Tables Vol C Tables 4.2.6.8 and 6.1.1.4'
H H 0.0000 0.0000 'International Tables Vol C Tables 4.2.6.8 and 6.1.1.4'
Cl Cl 0.1484 0.1585 'International Tables Vol C Tables 4.2.6.8 and 6.1.1.4'
N N 0.0061 0.0033 'International Tables Vol C Tables 4.2.6.8 and 6.1.1.4'
O O 0.0106 0.0060 'International Tables Vol C Tables 4.2.6.8 and 6.1.1.4'

loop_
_geom_angle_atom_site_label_1
_geom_angle_atom_site_label_2
_geom_angle_atom_site_label_3
_geom_angle
_geom_angle_site_symmetry_1
_geom_angle_site_symmetry_3
_geom_angle_publ_flag
C8 O2 C25 115.32(19) . . ?
C6 N1 C7 130.42(19) . . ?
C15 N1 C6 131.3(2) . . ?
C15 N1 C7 95.19(17) . . ?
C2 C1 H1 120.3 . . ?
C2 C1 C6 119.4(3) . . ?
C6 C1 H1 120.3 . . ?
C1 C2 H2 119.7 . . ?
C3 C2 C1 120.6(3) . . ?
C3 C2 H2 119.7 . . ?
C2 C3 H3 120.3 . . ?
C2 C3 C4 119.4(3) . . ?
C4 C3 H3 120.3 . . ?
C3 C4 H4 119.5 . . ?
C3 C4 C5 121.1(3) . . ?
C5 C4 H4 119.5 . . ?
C4 C5 H5 120.5 . . ?
C6 C5 C4 119.0(3) . . ?
C6 C5 H5 120.5 . . ?
C1 C6 N1 119.3(2) . . ?
C5 C6 N1 120.3(2) . . ?
C5 C6 C1 120.4(2) . . ?
N1 C7 C8 112.87(18) . . ?
N1 C7 C9 117.01(18) . . ?
N1 C7 C16 86.03(16) . . ?
C8 C7 C16 109.58(17) . . ?
C9 C7 C8 114.15(18) . . ?
C9 C7 C16 113.93(18) . . ?
O1 C8 O2 124.8(2) . . ?
O1 C8 C7 124.6(2) . . ?
O2 C8 C7 110.57(19) . . ?
C10 C9 C7 121.7(2) . . ?
C10 C9 C14 119.1(2) . . ?
C14 C9 C7 119.1(2) . . ?
C9 C10 H10 119.9 . . ?
C9 C10 C11 120.2(2) . . ?
C11 C10 H10 119.9 . . ?
C10 C11 H11 119.9 . . ?
C12 C11 C10 120.1(2) . . ?
C12 C11 H11 119.9 . . ?
C11 C12 H12 120.0 . . ?
C11 C12 C13 120.1(2) . . ?
C13 C12 H12 120.0 . . ?
C12 C13 H13 119.9 . . ?
C12 C13 C14 120.1(2) . . ?
C14 C13 H13 119.9 . . ?
C9 C14 H14 119.8 . . ?
C13 C14 C9 120.4(2) . . ?
C13 C14 H14 119.8 . . ?
O3 C15 N1 132.1(2) . . ?
O3 C15 C16 135.5(2) . . ?
N1 C15 C16 92.39(18) . . ?
C7 C16 H16 109.1 . . ?
C15 C16 C7 85.38(17) . . ?
C15 C16 H16 109.1 . . ?
C18 C16 C7 118.86(18) . . ?
C18 C16 C15 123.00(19) . . ?
C18 C16 H16 109.1 . . ?
Cl1 C17 H17 118.3 . . ?
C18 C17 Cl1 123.4(2) . . ?
C18 C17 H17 118.3 . . ?
C17 C18 C16 119.6(2) . . ?
C17 C18 C19 125.6(2) . . ?
C19 C18 C16 114.72(19) . . ?
C20 C19 C18 120.3(2) . . ?
C20 C19 C24 118.1(2) . . ?
C24 C19 C18 121.3(2) . . ?
C19 C20 H20 119.4 . . ?
C21 C20 C19 121.2(2) . . ?
C21 C20 H20 119.4 . . ?
C20 C21 H21 120.1 . . ?
C20 C21 C22 119.9(2) . . ?
C22 C21 H21 120.1 . . ?
C21 C22 H22 120.1 . . ?
C23 C22 C21 119.8(3) . . ?
C23 C22 H22 120.1 . . ?
C22 C23 H23 119.6 . . ?
C22 C23 C24 120.7(2) . . ?
C24 C23 H23 119.6 . . ?
C19 C24 H24 119.8 . . ?
C23 C24 C19 120.4(2) . . ?
C23 C24 H24 119.8 . . ?
O2 C25 H25A 109.5 . . ?
O2 C25 H25B 109.5 . . ?
O2 C25 H25C 109.5 . . ?
H25A C25 H25B 109.5 . . ?
H25A C25 H25C 109.5 . . ?
H25B C25 H25C 109.5 . . ?
C49 O5 C50 115.2(2) . . ?
C34 N2 C32 95.39(17) . . ?
C34 N2 C35 131.3(2) . . ?
C35 N2 C32 130.32(19) . . ?
C27 C26 H26 119.7 . . ?
C27 C26 C31 120.7(2) . . ?
C31 C26 H26 119.7 . . ?
C26 C27 H27 119.8 . . ?
C26 C27 C28 120.4(2) . . ?
C28 C27 H27 119.8 . . ?
C27 C28 H28 120.2 . . ?
C29 C28 C27 119.5(2) . . ?
C29 C28 H28 120.2 . . ?
C28 C29 H29 119.8 . . ?
C28 C29 C30 120.3(2) . . ?
C30 C29 H29 119.8 . . ?
C29 C30 H30 119.8 . . ?
C31 C30 C29 120.4(2) . . ?
C31 C30 H30 119.8 . . ?
C26 C31 C32 119.7(2) . . ?
C30 C31 C26 118.7(2) . . ?
C30 C31 C32 121.5(2) . . ?
N2 C32 C31 116.46(18) . . ?
N2 C32 C33 86.10(16) . . ?
N2 C32 C49 112.19(18) . . ?
C31 C32 C33 113.89(19) . . ?
C31 C32 C49 114.11(18) . . ?
C49 C32 C33 110.99(17) . . ?
C32 C33 H33 109.3 . . ?
C34 C33 C32 84.91(17) . . ?
C34 C33 H33 109.3 . . ?
C41 C33 C32 119.99(18) . . ?
C41 C33 H33 109.3 . . ?
C41 C33 C34 121.8(2) . . ?
O6 C34 N2 131.6(2) . . ?
O6 C34 C33 135.7(2) . . ?
N2 C34 C33 92.74(18) . . ?
C36 C35 N2 120.5(2) . . ?
C36 C35 C40 120.3(2) . . ?
C40 C35 N2 119.3(2) . . ?
C35 C36 H36 120.1 . . ?
C35 C36 C37 119.8(2) . . ?
C37 C36 H36 120.1 . . ?
C36 C37 H37 119.8 . . ?
C38 C37 C36 120.5(3) . . ?
C38 C37 H37 119.8 . . ?
C37 C38 H38 120.3 . . ?
C39 C38 C37 119.4(3) . . ?
C39 C38 H38 120.3 . . ?
C38 C39 H39 119.4 . . ?
C38 C39 C40 121.3(3) . . ?
C40 C39 H39 119.4 . . ?
C35 C40 H40 120.7 . . ?
C39 C40 C35 118.7(3) . . ?
C39 C40 H40 120.7 . . ?
C42 C41 C33 119.3(2) . . ?
C42 C41 C43 125.0(2) . . ?
C43 C41 C33 115.7(2) . . ?
Cl2 C42 H42 118.0 . . ?
C41 C42 Cl2 124.0(2) . . ?
C41 C42 H42 118.0 . . ?
C44 C43 C41 120.4(2) . . ?
C48 C43 C41 120.8(2) . . ?
C48 C43 C44 118.8(2) . . ?
C43 C44 H44 119.9 . . ?
C45 C44 C43 120.2(3) . . ?
C45 C44 H44 119.9 . . ?
C44 C45 H45 119.7 . . ?
C46 C45 C44 120.5(3) . . ?
C46 C45 H45 119.7 . . ?
C45 C46 H46 120.1 . . ?
C45 C46 C47 119.8(3) . . ?
C47 C46 H46 120.1 . . ?
C46 C47 H47 119.9 . . ?
C48 C47 C46 120.2(3) . . ?
C48 C47 H47 119.9 . . ?
C43 C48 H48 119.8 . . ?
C47 C48 C43 120.5(3) . . ?
C47 C48 H48 119.8 . . ?
O4 C49 O5 124.9(2) . . ?
O4 C49 C32 124.4(2) . . ?
O5 C49 C32 110.65(19) . . ?
O5 C50 H50A 109.5 . . ?
O5 C50 H50B 109.5 . . ?
O5 C50 H50C 109.5 . . ?
H50A C50 H50B 109.5 . . ?
H50A C50 H50C 109.5 . . ?
H50B C50 H50C 109.5 . . ?

loop_
_geom_bond_atom_site_label_1
_geom_bond_atom_site_label_2
_geom_bond_distance
_geom_bond_site_symmetry_2
_geom_bond_publ_flag
Cl1 C17 1.726(2) . ?
O1 C8 1.192(3) . ?
O2 C8 1.332(3) . ?
O2 C25 1.452(3) . ?
O3 C15 1.202(3) . ?
N1 C6 1.412(3) . ?
N1 C7 1.476(3) . ?
N1 C15 1.379(3) . ?
C1 H1 0.9500 . ?
C1 C2 1.382(4) . ?
C1 C6 1.396(3) . ?
C2 H2 0.9500 . ?
C2 C3 1.376(4) . ?
C3 H3 0.9500 . ?
C3 C4 1.383(4) . ?
C4 H4 0.9500 . ?
C4 C5 1.385(4) . ?
C5 H5 0.9500 . ?
C5 C6 1.380(3) . ?
C7 C8 1.533(3) . ?
C7 C9 1.511(3) . ?
C7 C16 1.591(3) . ?
C9 C10 1.390(3) . ?
C9 C14 1.392(3) . ?
C10 H10 0.9500 . ?
C10 C11 1.391(3) . ?
C11 H11 0.9500 . ?
C11 C12 1.376(4) . ?
C12 H12 0.9500 . ?
C12 C13 1.382(4) . ?
C13 H13 0.9500 . ?
C13 C14 1.384(3) . ?
C14 H14 0.9500 . ?
C15 C16 1.520(3) . ?
C16 H16 1.0000 . ?
C16 C18 1.508(3) . ?
C17 H17 0.9500 . ?
C17 C18 1.327(3) . ?
C18 C19 1.481(3) . ?
C19 C20 1.389(3) . ?
C19 C24 1.401(3) . ?
C20 H20 0.9500 . ?
C20 C21 1.382(4) . ?
C21 H21 0.9500 . ?
C21 C22 1.384(4) . ?
C22 H22 0.9500 . ?
C22 C23 1.373(4) . ?
C23 H23 0.9500 . ?
C23 C24 1.382(4) . ?
C24 H24 0.9500 . ?
C25 H25A 0.9800 . ?
C25 H25B 0.9800 . ?
C25 H25C 0.9800 . ?
Cl2 C42 1.730(2) . ?
O4 C49 1.191(3) . ?
O5 C49 1.328(3) . ?
O5 C50 1.443(3) . ?
O6 C34 1.207(3) . ?
N2 C32 1.479(3) . ?
N2 C34 1.372(3) . ?
N2 C35 1.414(3) . ?
C26 H26 0.9500 . ?
C26 C27 1.376(3) . ?
C26 C31 1.395(3) . ?
C27 H27 0.9500 . ?
C27 C28 1.381(4) . ?
C28 H28 0.9500 . ?
C28 C29 1.380(4) . ?
C29 H29 0.9500 . ?
C29 C30 1.389(3) . ?
C30 H30 0.9500 . ?
C30 C31 1.386(3) . ?
C31 C32 1.503(3) . ?
C32 C33 1.597(3) . ?
C32 C49 1.533(3) . ?
C33 H33 1.0000 . ?
C33 C34 1.528(3) . ?
C33 C41 1.506(3) . ?
C35 C36 1.383(3) . ?
C35 C40 1.395(3) . ?
C36 H36 0.9500 . ?
C36 C37 1.384(4) . ?
C37 H37 0.9500 . ?
C37 C38 1.381(4) . ?
C38 H38 0.9500 . ?
C38 C39 1.375(5) . ?
C39 H39 0.9500 . ?
C39 C40 1.388(4) . ?
C40 H40 0.9500 . ?
C41 C42 1.323(3) . ?
C41 C43 1.487(3) . ?
C42 H42 0.9500 . ?
C43 C44 1.392(4) . ?
C43 C48 1.391(4) . ?
C44 H44 0.9500 . ?
C44 C45 1.391(4) . ?
C45 H45 0.9500 . ?
C45 C46 1.366(5) . ?
C46 H46 0.9500 . ?
C46 C47 1.386(5) . ?
C47 H47 0.9500 . ?
C47 C48 1.383(4) . ?
C48 H48 0.9500 . ?
C50 H50A 0.9800 . ?
C50 H50B 0.9800 . ?
C50 H50C 0.9800 . ?

loop_
_geom_torsion_atom_site_label_1
_geom_torsion_atom_site_label_2
_geom_torsion_atom_site_label_3
_geom_torsion_atom_site_label_4
_geom_torsion
_geom_torsion_site_symmetry_1
_geom_torsion_site_symmetry_2
_geom_torsion_site_symmetry_3
_geom_torsion_site_symmetry_4
_geom_torsion_publ_flag
Cl1 C17 C18 C16 -178.54(17) . . . . ?
Cl1 C17 C18 C19 -1.1(4) . . . . ?
O3 C15 C16 C7 -173.2(3) . . . . ?
O3 C15 C16 C18 -51.5(4) . . . . ?
N1 C7 C8 O1 -164.4(2) . . . . ?
N1 C7 C8 O2 19.0(3) . . . . ?
N1 C7 C9 C10 9.4(3) . . . . ?
N1 C7 C9 C14 -166.7(2) . . . . ?
N1 C7 C16 C15 -7.01(15) . . . . ?
N1 C7 C16 C18 -132.4(2) . . . . ?
N1 C15 C16 C7 7.50(16) . . . . ?
N1 C15 C16 C18 129.2(2) . . . . ?
C1 C2 C3 C4 -1.4(4) . . . . ?
C2 C1 C6 N1 178.3(2) . . . . ?
C2 C1 C6 C5 -1.1(3) . . . . ?
C2 C3 C4 C5 0.4(4) . . . . ?
C3 C4 C5 C6 0.3(4) . . . . ?
C4 C5 C6 N1 -179.3(2) . . . . ?
C4 C5 C6 C1 0.1(4) . . . . ?
C6 N1 C7 C8 59.4(3) . . . . ?
C6 N1 C7 C9 -76.1(3) . . . . ?
C6 N1 C7 C16 169.0(2) . . . . ?
C6 N1 C15 O3 11.5(4) . . . . ?
C6 N1 C15 C16 -169.1(2) . . . . ?
C6 C1 C2 C3 1.8(4) . . . . ?
C7 N1 C6 C1 -176.3(2) . . . . ?
C7 N1 C6 C5 3.1(3) . . . . ?
C7 N1 C15 O3 172.6(3) . . . . ?
C7 N1 C15 C16 -8.09(18) . . . . ?
C7 C9 C10 C11 -176.5(2) . . . . ?
C7 C9 C14 C13 176.3(2) . . . . ?
C7 C16 C18 C17 93.1(3) . . . . ?
C7 C16 C18 C19 -84.6(2) . . . . ?
C8 C7 C9 C10 -125.5(2) . . . . ?
C8 C7 C9 C14 58.4(3) . . . . ?
C8 C7 C16 C15 105.87(19) . . . . ?
C8 C7 C16 C18 -19.5(3) . . . . ?
C9 C7 C8 O1 -27.6(3) . . . . ?
C9 C7 C8 O2 155.86(18) . . . . ?
C9 C7 C16 C15 -124.87(19) . . . . ?
C9 C7 C16 C18 109.7(2) . . . . ?
C9 C10 C11 C12 0.5(4) . . . . ?
C10 C9 C14 C13 0.1(4) . . . . ?
C10 C11 C12 C13 -0.3(4) . . . . ?
C11 C12 C13 C14 0.0(4) . . . . ?
C12 C13 C14 C9 0.2(4) . . . . ?
C14 C9 C10 C11 -0.4(3) . . . . ?
C15 N1 C6 C1 -21.4(3) . . . . ?
C15 N1 C6 C5 157.9(2) . . . . ?
C15 N1 C7 C8 -101.9(2) . . . . ?
C15 N1 C7 C9 122.6(2) . . . . ?
C15 N1 C7 C16 7.74(17) . . . . ?
C15 C16 C18 C17 -11.3(3) . . . . ?
C15 C16 C18 C19 171.0(2) . . . . ?
C16 C7 C8 O1 101.6(3) . . . . ?
C16 C7 C8 O2 -75.0(2) . . . . ?
C16 C7 C9 C10 107.6(2) . . . . ?
C16 C7 C9 C14 -68.6(3) . . . . ?
C16 C18 C19 C20 -53.8(3) . . . . ?
C16 C18 C19 C24 120.5(2) . . . . ?
C17 C18 C19 C20 128.7(3) . . . . ?
C17 C18 C19 C24 -57.1(3) . . . . ?
C18 C19 C20 C21 173.7(2) . . . . ?
C18 C19 C24 C23 -173.4(2) . . . . ?
C19 C20 C21 C22 -0.3(4) . . . . ?
C20 C19 C24 C23 1.0(4) . . . . ?
C20 C21 C22 C23 1.1(4) . . . . ?
C21 C22 C23 C24 -0.8(4) . . . . ?
C22 C23 C24 C19 -0.3(4) . . . . ?
C24 C19 C20 C21 -0.7(4) . . . . ?
C25 O2 C8 O1 -2.4(3) . . . . ?
C25 O2 C8 C7 174.18(19) . . . . ?
N2 C32 C33 C34 -6.43(16) . . . . ?
N2 C32 C33 C41 -130.5(2) . . . . ?
N2 C32 C49 O4 -160.3(2) . . . . ?
N2 C32 C49 O5 22.2(2) . . . . ?
N2 C35 C36 C37 -179.4(2) . . . . ?
N2 C35 C40 C39 -179.8(2) . . . . ?
C26 C27 C28 C29 0.5(4) . . . . ?
C26 C31 C32 N2 -165.8(2) . . . . ?
C26 C31 C32 C33 -67.9(3) . . . . ?
C26 C31 C32 C49 61.0(3) . . . . ?
C27 C26 C31 C30 -1.2(4) . . . . ?
C27 C26 C31 C32 174.4(2) . . . . ?
C27 C28 C29 C30 -1.4(4) . . . . ?
C28 C29 C30 C31 1.0(4) . . . . ?
C29 C30 C31 C26 0.3(3) . . . . ?
C29 C30 C31 C32 -175.1(2) . . . . ?
C30 C31 C32 N2 9.6(3) . . . . ?
C30 C31 C32 C33 107.5(2) . . . . ?
C30 C31 C32 C49 -123.6(2) . . . . ?
C31 C26 C27 C28 0.8(4) . . . . ?
C31 C32 C33 C34 -123.71(19) . . . . ?
C31 C32 C33 C41 112.2(2) . . . . ?
C31 C32 C49 O4 -25.0(3) . . . . ?
C31 C32 C49 O5 157.46(18) . . . . ?
C32 N2 C34 O6 172.2(3) . . . . ?
C32 N2 C34 C33 -7.49(18) . . . . ?
C32 N2 C35 C36 -0.8(4) . . . . ?
C32 N2 C35 C40 179.1(2) . . . . ?
C32 C33 C34 O6 -172.7(3) . . . . ?
C32 C33 C34 N2 6.93(17) . . . . ?
C32 C33 C41 C42 103.4(3) . . . . ?
C32 C33 C41 C43 -76.6(3) . . . . ?
C33 C32 C49 O4 105.3(3) . . . . ?
C33 C32 C49 O5 -72.2(2) . . . . ?
C33 C41 C42 Cl2 176.70(17) . . . . ?
C33 C41 C43 C44 123.0(2) . . . . ?
C33 C41 C43 C48 -53.2(3) . . . . ?
C34 N2 C32 C31 122.0(2) . . . . ?
C34 N2 C32 C33 7.17(18) . . . . ?
C34 N2 C32 C49 -103.9(2) . . . . ?
C34 N2 C35 C36 154.5(2) . . . . ?
C34 N2 C35 C40 -25.6(4) . . . . ?
C34 C33 C41 C42 -0.4(3) . . . . ?
C34 C33 C41 C43 179.6(2) . . . . ?
C35 N2 C32 C31 -76.4(3) . . . . ?
C35 N2 C32 C33 168.8(2) . . . . ?
C35 N2 C32 C49 57.7(3) . . . . ?
C35 N2 C34 O6 10.8(4) . . . . ?
C35 N2 C34 C33 -168.9(2) . . . . ?
C35 C36 C37 C38 -1.2(4) . . . . ?
C36 C35 C40 C39 0.1(4) . . . . ?
C36 C37 C38 C39 0.8(4) . . . . ?
C37 C38 C39 C40 0.0(4) . . . . ?
C38 C39 C40 C35 -0.5(4) . . . . ?
C40 C35 C36 C37 0.7(4) . . . . ?
C41 C33 C34 O6 -50.3(4) . . . . ?
C41 C33 C34 N2 129.3(2) . . . . ?
C41 C43 C44 C45 -176.0(2) . . . . ?
C41 C43 C48 C47 175.8(2) . . . . ?
C42 C41 C43 C44 -57.0(3) . . . . ?
C42 C41 C43 C48 126.9(3) . . . . ?
C43 C41 C42 Cl2 -3.3(4) . . . . ?
C43 C44 C45 C46 0.1(4) . . . . ?
C44 C43 C48 C47 -0.4(4) . . . . ?
C44 C45 C46 C47 -0.3(5) . . . . ?
C45 C46 C47 C48 0.2(5) . . . . ?
C46 C47 C48 C43 0.2(4) . . . . ?
C48 C43 C44 C45 0.2(4) . . . . ?
C49 C32 C33 C34 105.85(19) . . . . ?
C49 C32 C33 C41 -18.2(3) . . . . ?
C50 O5 C49 O4 3.7(3) . . . . ?
C50 O5 C49 C32 -178.8(2) . . . . ?
